data_7158082
loop_
_publ_author_name
'Meng, Beibei'
'Shi, Qian'
'Meng, Yuan'
'Chen, Jie'
'Cao, Weiguo'
'Wu, Xiaoyu'

_publ_section_title
;
 Asymmetric catalytic alkynylation of thiazolones and azlactones for
 synthesis of quaternary \a-amino acid precursors.
;
_journal_issue 23
_journal_name_full 'Organic &amp; biomolecular chemistry'
_journal_page_first 5087
_journal_page_last 5092
_journal_paper_doi 10.1039/d1ob00582k
_journal_volume 19
_journal_year 2021
_chemical_absolute_configuration ad
_chemical_formula_sum 'C24 H16 Cl N O S'
_chemical_formula_weight 401.89
_space_group_crystal_system monoclinic
_space_group_IT_number 4
_space_group_name_Hall 'P 2yb'
_space_group_name_H-M_alt 'P 1 21 1'
_atom_sites_solution_hydrogens geom
_audit_update_record
;
2021-03-23 deposited with the CCDC.	2021-05-14 downloaded from the CCDC.
;
_cell_angle_alpha 90
_cell_angle_beta 112.539(2)
_cell_angle_gamma 90
_cell_formula_units_Z 2
_cell_length_a 10.7761(5)
_cell_length_b 8.5009(4)
_cell_length_c 11.6925(5)
_cell_measurement_reflns_used 7894
_cell_measurement_temperature 150.(2)
_cell_measurement_theta_max 66.69
_cell_measurement_theta_min 4.09
_cell_volume 989.30(8)
_computing_cell_refinement 'Bruker SAINT'
_computing_data_collection 'Bruker APEX2'
_computing_data_reduction 'Bruker SAINT'
_computing_molecular_graphics 'Bruker SHELXTL'
_computing_publication_material 'Bruker SHELXTL'
_computing_structure_refinement 'SHELXL-2014 (Sheldrick 2014)'
_computing_structure_solution 'SHELXS-97 (Sheldrick 2008)'
_diffrn_ambient_temperature 150.(2)
_diffrn_measured_fraction_theta_full 0.993
_diffrn_measured_fraction_theta_max 0.993
_diffrn_measurement_device 'Bruker APEX-II CCD'
_diffrn_measurement_method '\f and \w scans'
_diffrn_radiation_type 'Cu K\a'
_diffrn_radiation_wavelength 1.54178
_diffrn_reflns_av_R_equivalents 0.0235
_diffrn_reflns_av_unetI/netI 0.0418
_diffrn_reflns_limit_h_max 11
_diffrn_reflns_limit_h_min -12
_diffrn_reflns_limit_k_max 10
_diffrn_reflns_limit_k_min -8
_diffrn_reflns_limit_l_max 13
_diffrn_reflns_limit_l_min -13
_diffrn_reflns_number 8458
_diffrn_reflns_theta_full 66.69
_diffrn_reflns_theta_max 66.69
_diffrn_reflns_theta_min 4.09
_exptl_absorpt_coefficient_mu 2.801
_exptl_absorpt_correction_T_max 0.7528
_exptl_absorpt_correction_T_min 0.5592
_exptl_absorpt_correction_type multi-scan
_exptl_absorpt_process_details
;
;
_exptl_crystal_colour colorless
_exptl_crystal_density_diffrn 1.349
_exptl_crystal_density_method 'not measured'
_exptl_crystal_description block
_exptl_crystal_F_000 416
_exptl_crystal_size_max 0.200
_exptl_crystal_size_mid 0.180
_exptl_crystal_size_min 0.100
_refine_diff_density_max 0.140
_refine_diff_density_min -0.194
_refine_ls_abs_structure_details
;

Flack x determined using 1308 quotients [(I+)-(I-)]/[(I+)+(I-)]
(Parsons, Flack and Wagner, Acta Cryst. B69 (2013) 249-259).
;
_refine_ls_abs_structure_Flack 0.064(5)
_refine_ls_extinction_method none
_refine_ls_goodness_of_fit_ref 1.038
_refine_ls_hydrogen_treatment constr
_refine_ls_matrix_type full
_refine_ls_number_parameters 253
_refine_ls_number_reflns 3205
_refine_ls_number_restraints 1
_refine_ls_restrained_S_all 1.038
_refine_ls_R_factor_all 0.0229
_refine_ls_R_factor_gt 0.0227
_refine_ls_shift/su_max 0.001
_refine_ls_shift/su_mean 0.000
_refine_ls_structure_factor_coef Fsqd
_refine_ls_weighting_details 'w=1/[\s^2^(Fo^2^)+(0.0321P)^2^+0.0491P] where P=(Fo^2^+2Fc^2^)/3'
_refine_ls_weighting_scheme calc
_refine_ls_wR_factor_gt 0.0607
_refine_ls_wR_factor_ref 0.0609
_reflns_Friedel_coverage 0.723
_reflns_Friedel_fraction_full 0.831
_reflns_Friedel_fraction_max 0.831
_reflns_number_gt 3168
_reflns_number_total 3205
_reflns_threshold_expression 'I > 2\s(I)'
_cod_data_source_file d1ob00582k2.cif
_cod_data_source_block 20201225d
_cod_depositor_comments 'Adding full bibliography for 7158082.cif.'
_cod_database_code 7158082

loop_
_space_group_symop_operation_xyz
'x, y, z'
'-x, y+1/2, -z'

loop_
_atom_site_type_symbol
_atom_site_label
_atom_site_fract_x
_atom_site_fract_y
_atom_site_fract_z
_atom_site_U_iso_or_equiv
_atom_site_adp_type
_atom_site_calc_flag
_atom_site_refinement_flags_adp
_atom_site_refinement_flags_occupancy
_atom_site_refinement_flags_posn
_atom_site_occupancy
_atom_site_disorder_assembly
_atom_site_disorder_group
Cl Cl1 -0.01827(6) 0.90422(8) -0.00360(5) 0.04757(18) Uani d . . . 1 . .
S S1 0.54053(4) 0.68663(6) 0.73185(4) 0.02805(14) Uani d . . . 1 . .
O O1 0.28897(13) 0.66325(19) 0.71666(12) 0.0317(3) Uani d . . . 1 . .
N N1 0.47903(15) 0.45739(19) 0.56724(14) 0.0227(3) Uani d . . . 1 . .
C C1 0.35580(18) 0.4767(2) 0.59015(16) 0.0221(4) Uani d . . . 1 . .
C C2 0.37368(17) 0.6141(2) 0.68304(16) 0.0240(4) Uani d . . . 1 . .
C C3 0.57306(18) 0.5486(2) 0.63129(16) 0.0218(4) Uani d . . . 1 . .
C C4 0.70799(19) 0.5464(2) 0.62620(17) 0.0244(4) Uani d . . . 1 . .
C C5 0.8115(2) 0.6412(3) 0.7037(2) 0.0322(5) Uani d . . . 1 . .
H H5 0.796417 0.709393 0.76145 0.039 Uiso calc U . R 1 . .
C C6 0.9379(2) 0.6355(3) 0.6961(2) 0.0393(5) Uani d . . . 1 . .
H H6 1.008864 0.699758 0.748987 0.047 Uiso calc U . R 1 . .
C C7 0.9596(2) 0.5370(3) 0.6122(2) 0.0398(5) Uani d . . . 1 . .
H H7 1.045068 0.534943 0.606196 0.048 Uiso calc U . R 1 . .
C C8 0.8571(2) 0.4405(3) 0.5362(2) 0.0336(5) Uani d . . . 1 . .
H H8 0.873069 0.371147 0.479555 0.04 Uiso calc U . R 1 . .
C C9 0.7319(2) 0.4456(2) 0.54302(18) 0.0274(4) Uani d . . . 1 . .
H H9 0.661807 0.379943 0.490661 0.033 Uiso calc U . R 1 . .
C C10 0.24275(19) 0.5175(2) 0.47482(17) 0.0246(4) Uani d . . . 1 . .
C C11 0.14959(19) 0.5549(2) 0.38383(16) 0.0250(4) Uani d . . . 1 . .
C C12 0.03895(19) 0.6061(2) 0.27469(17) 0.0238(4) Uani d . . . 1 . .
C C13 0.06080(19) 0.7183(2) 0.19780(17) 0.0254(4) Uani d . . . 1 . .
H H13 0.148053 0.760393 0.216399 0.03 Uiso calc U . R 1 . .
C C14 -0.0462(2) 0.7676(2) 0.09418(18) 0.0285(4) Uani d . . . 1 . .
C C15 -0.1746(2) 0.7098(3) 0.06587(18) 0.0322(5) Uani d . . . 1 . .
H H15 -0.247296 0.746449 -0.005195 0.039 Uiso calc U . R 1 . .
C C16 -0.1956(2) 0.5985(3) 0.14197(19) 0.0323(5) Uani d . . . 1 . .
H H16 -0.283309 0.557654 0.122763 0.039 Uiso calc U . R 1 . .
C C17 -0.0902(2) 0.5454(3) 0.24637(18) 0.0287(4) Uani d . . . 1 . .
H H17 -0.105485 0.468285 0.29833 0.034 Uiso calc U . R 1 . .
C C18 0.32522(18) 0.3228(2) 0.64657(17) 0.0250(4) Uani d . . . 1 . .
H H18A 0.24801 0.34151 0.67091 0.03 Uiso calc U . R 1 . .
H H18B 0.298994 0.239615 0.582431 0.03 Uiso calc U . R 1 . .
C C19 0.44299(19) 0.2655(2) 0.75799(17) 0.0250(4) Uani d . . . 1 . .
C C20 0.5314(2) 0.1553(3) 0.74448(19) 0.0327(5) Uani d . . . 1 . .
H H20 0.51768 0.116168 0.664442 0.039 Uiso calc U . R 1 . .
C C21 0.6397(2) 0.1016(3) 0.8467(2) 0.0418(5) Uani d . . . 1 . .
H H21 0.699623 0.02624 0.836192 0.05 Uiso calc U . R 1 . .
C C22 0.6606(2) 0.1572(3) 0.9634(2) 0.0449(6) Uani d . . . 1 . .
H H22 0.734867 0.120729 1.033259 0.054 Uiso calc U . R 1 . .
C C23 0.5726(3) 0.2667(3) 0.9783(2) 0.0424(6) Uani d . . . 1 . .
H H23 0.586278 0.304468 1.058704 0.051 Uiso calc U . R 1 . .
C C24 0.4650(2) 0.3214(3) 0.87661(19) 0.0324(5) Uani d . . . 1 . .
H H24 0.405785 0.397343 0.887551 0.039 Uiso calc U . R 1 . .

loop_
_atom_site_aniso_label
_atom_site_aniso_U_11
_atom_site_aniso_U_22
_atom_site_aniso_U_33
_atom_site_aniso_U_12
_atom_site_aniso_U_13
_atom_site_aniso_U_23
Cl1 0.0541(3) 0.0448(4) 0.0374(3) -0.0010(3) 0.0103(2) 0.0187(3)
S1 0.0230(2) 0.0294(3) 0.0287(2) -0.00348(19) 0.00641(17) -0.00861(19)
O1 0.0270(7) 0.0385(8) 0.0296(6) 0.0020(6) 0.0109(5) -0.0071(6)
N1 0.0222(8) 0.0244(8) 0.0203(7) -0.0007(6) 0.0069(6) 0.0007(6)
C1 0.0194(9) 0.0250(9) 0.0195(9) -0.0003(7) 0.0048(7) -0.0007(7)
C2 0.0210(9) 0.0280(10) 0.0194(8) 0.0007(8) 0.0038(7) 0.0028(8)
C3 0.0228(9) 0.0221(9) 0.0184(8) 0.0011(7) 0.0054(7) 0.0048(7)
C4 0.0229(9) 0.0246(9) 0.0251(9) 0.0010(7) 0.0083(7) 0.0072(7)
C5 0.0269(10) 0.0303(11) 0.0371(10) -0.0034(8) 0.0095(8) 0.0004(9)
C6 0.0255(10) 0.0368(13) 0.0520(13) -0.0059(9) 0.0108(9) 0.0052(10)
C7 0.0283(11) 0.0378(12) 0.0587(14) 0.0057(10) 0.0225(10) 0.0174(11)
C8 0.0350(11) 0.0337(12) 0.0374(11) 0.0066(9) 0.0198(9) 0.0113(9)
C9 0.0274(9) 0.0269(11) 0.0279(9) 0.0022(8) 0.0106(7) 0.0067(8)
C10 0.0254(9) 0.0243(10) 0.0232(9) -0.0007(8) 0.0081(8) -0.0021(7)
C11 0.0269(10) 0.0242(10) 0.0211(9) 0.0012(8) 0.0061(8) -0.0016(8)
C12 0.0251(9) 0.0236(10) 0.0198(8) 0.0039(8) 0.0054(7) -0.0031(7)
C13 0.0261(9) 0.0252(10) 0.0219(9) -0.0008(8) 0.0058(7) -0.0034(7)
C14 0.0343(10) 0.0257(10) 0.0242(9) 0.0037(8) 0.0098(8) 0.0023(8)
C15 0.0263(9) 0.0356(12) 0.0267(9) 0.0074(9) 0.0014(7) -0.0007(9)
C16 0.0208(9) 0.0395(12) 0.0333(10) -0.0003(9) 0.0068(8) -0.0047(9)
C17 0.0286(10) 0.0311(11) 0.0275(9) 0.0000(8) 0.0121(8) 0.0003(8)
C18 0.0206(8) 0.0268(10) 0.0248(9) -0.0024(8) 0.0057(7) 0.0006(8)
C19 0.0228(9) 0.0252(10) 0.0257(9) -0.0049(7) 0.0079(7) 0.0049(8)
C20 0.0316(11) 0.0311(12) 0.0324(10) 0.0004(8) 0.0090(8) 0.0033(9)
C21 0.0302(11) 0.0351(12) 0.0520(13) 0.0025(10) 0.0067(9) 0.0116(11)
C22 0.0335(11) 0.0426(14) 0.0412(12) -0.0068(10) -0.0051(9) 0.0184(11)
C23 0.0507(14) 0.0437(13) 0.0241(10) -0.0182(11) 0.0046(9) 0.0053(9)
C24 0.0369(11) 0.0324(11) 0.0276(10) -0.0073(9) 0.0121(8) 0.0028(8)

loop_
_atom_type_symbol
_atom_type_description
_atom_type_scat_dispersion_real
_atom_type_scat_dispersion_imag
_atom_type_scat_source
C C 0.0181 0.0091 'International Tables Vol C Tables 4.2.6.8 and 6.1.1.4'
H H 0.0000 0.0000 'International Tables Vol C Tables 4.2.6.8 and 6.1.1.4'
Cl Cl 0.3639 0.7018 'International Tables Vol C Tables 4.2.6.8 and 6.1.1.4'
N N 0.0311 0.0180 'International Tables Vol C Tables 4.2.6.8 and 6.1.1.4'
O O 0.0492 0.0322 'International Tables Vol C Tables 4.2.6.8 and 6.1.1.4'
S S 0.3331 0.5567 'International Tables Vol C Tables 4.2.6.8 and 6.1.1.4'

loop_
_geom_angle_atom_site_label_1
_geom_angle_atom_site_label_2
_geom_angle_atom_site_label_3
_geom_angle_site_symmetry_1
_geom_angle_site_symmetry_3
_geom_angle
_geom_angle_publ_flag
C2 S1 C3 . . 89.45(9) ?
C3 N1 C1 . . 113.57(16) ?
N1 C1 C10 . . 110.49(15) ?
N1 C1 C18 . . 109.77(15) ?
C10 C1 C18 . . 110.58(15) ?
N1 C1 C2 . . 109.52(15) ?
C10 C1 C2 . . 107.47(15) ?
C18 C1 C2 . . 108.96(15) ?
O1 C2 C1 . . 125.75(17) ?
O1 C2 S1 . . 125.34(15) ?
C1 C2 S1 . . 108.92(13) ?
N1 C3 C4 . . 122.97(18) ?
N1 C3 S1 . . 118.43(14) ?
C4 C3 S1 . . 118.60(14) ?
C9 C4 C5 . . 119.59(19) ?
C9 C4 C3 . . 118.98(18) ?
C5 C4 C3 . . 121.42(19) ?
C4 C5 C6 . . 119.7(2) ?
C4 C5 H5 . . 120.2 ?
C6 C5 H5 . . 120.2 ?
C7 C6 C5 . . 120.1(2) ?
C7 C6 H6 . . 119.9 ?
C5 C6 H6 . . 119.9 ?
C6 C7 C8 . . 120.3(2) ?
C6 C7 H7 . . 119.8 ?
C8 C7 H7 . . 119.8 ?
C9 C8 C7 . . 119.9(2) ?
C9 C8 H8 . . 120.0 ?
C7 C8 H8 . . 120.0 ?
C8 C9 C4 . . 120.39(19) ?
C8 C9 H9 . . 119.8 ?
C4 C9 H9 . . 119.8 ?
C11 C10 C1 . . 177.5(2) ?
C10 C11 C12 . . 177.8(2) ?
C13 C12 C17 . . 119.94(17) ?
C13 C12 C11 . . 119.49(17) ?
C17 C12 C11 . . 120.56(18) ?
C14 C13 C12 . . 118.96(18) ?
C14 C13 H13 . . 120.5 ?
C12 C13 H13 . . 120.5 ?
C13 C14 C15 . . 121.67(19) ?
C13 C14 Cl1 . . 118.97(16) ?
C15 C14 Cl1 . . 119.36(16) ?
C16 C15 C14 . . 119.13(18) ?
C16 C15 H15 . . 120.4 ?
C14 C15 H15 . . 120.4 ?
C15 C16 C17 . . 120.77(18) ?
C15 C16 H16 . . 119.6 ?
C17 C16 H16 . . 119.6 ?
C16 C17 C12 . . 119.52(19) ?
C16 C17 H17 . . 120.2 ?
C12 C17 H17 . . 120.2 ?
C19 C18 C1 . . 113.11(15) ?
C19 C18 H18A . . 109.0 ?
C1 C18 H18A . . 109.0 ?
C19 C18 H18B . . 109.0 ?
C1 C18 H18B . . 109.0 ?
H18A C18 H18B . . 107.8 ?
C20 C19 C24 . . 118.67(18) ?
C20 C19 C18 . . 120.42(18) ?
C24 C19 C18 . . 120.91(19) ?
C19 C20 C21 . . 120.7(2) ?
C19 C20 H20 . . 119.6 ?
C21 C20 H20 . . 119.6 ?
C22 C21 C20 . . 120.2(2) ?
C22 C21 H21 . . 119.9 ?
C20 C21 H21 . . 119.9 ?
C21 C22 C23 . . 119.6(2) ?
C21 C22 H22 . . 120.2 ?
C23 C22 H22 . . 120.2 ?
C24 C23 C22 . . 120.4(2) ?
C24 C23 H23 . . 119.8 ?
C22 C23 H23 . . 119.8 ?
C23 C24 C19 . . 120.4(2) ?
C23 C24 H24 . . 119.8 ?
C19 C24 H24 . . 119.8 ?

loop_
_geom_bond_atom_site_label_1
_geom_bond_atom_site_label_2
_geom_bond_site_symmetry_2
_geom_bond_distance
_geom_bond_publ_flag
Cl1 C14 . 1.735(2) ?
S1 C2 . 1.7753(18) ?
S1 C3 . 1.788(2) ?
O1 C2 . 1.199(2) ?
N1 C3 . 1.268(3) ?
N1 C1 . 1.461(2) ?
C1 C10 . 1.471(2) ?
C1 C18 . 1.556(3) ?
C1 C2 . 1.556(3) ?
C3 C4 . 1.478(3) ?
C4 C9 . 1.392(3) ?
C4 C5 . 1.393(3) ?
C5 C6 . 1.399(3) ?
C5 H5 . 0.95 ?
C6 C7 . 1.377(4) ?
C6 H6 . 0.95 ?
C7 C8 . 1.389(3) ?
C7 H7 . 0.95 ?
C8 C9 . 1.383(3) ?
C8 H8 . 0.95 ?
C9 H9 . 0.95 ?
C10 C11 . 1.192(3) ?
C11 C12 . 1.440(3) ?
C12 C13 . 1.392(3) ?
C12 C17 . 1.400(3) ?
C13 C14 . 1.379(3) ?
C13 H13 . 0.95 ?
C14 C15 . 1.383(3) ?
C15 C16 . 1.375(3) ?
C15 H15 . 0.95 ?
C16 C17 . 1.386(3) ?
C16 H16 . 0.95 ?
C17 H17 . 0.95 ?
C18 C19 . 1.509(3) ?
C18 H18A . 0.99 ?
C18 H18B . 0.99 ?
C19 C20 . 1.388(3) ?
C19 C24 . 1.398(3) ?
C20 C21 . 1.390(3) ?
C20 H20 . 0.95 ?
C21 C22 . 1.379(4) ?
C21 H21 . 0.95 ?
C22 C23 . 1.386(4) ?
C22 H22 . 0.95 ?
C23 C24 . 1.385(3) ?
C23 H23 . 0.95 ?
C24 H24 . 0.95 ?

loop_
_geom_torsion_atom_site_label_1
_geom_torsion_atom_site_label_2
_geom_torsion_atom_site_label_3
_geom_torsion_atom_site_label_4
_geom_torsion_site_symmetry_1
_geom_torsion_site_symmetry_2
_geom_torsion_site_symmetry_3
_geom_torsion_site_symmetry_4
_geom_torsion
_geom_torsion_publ_flag
C3 N1 C1 C10 . . . . 121.68(17) ?
C3 N1 C1 C18 . . . . -116.11(17) ?
C3 N1 C1 C2 . . . . 3.5(2) ?
N1 C1 C2 O1 . . . . 176.84(18) ?
C10 C1 C2 O1 . . . . 56.8(2) ?
C18 C1 C2 O1 . . . . -63.1(2) ?
N1 C1 C2 S1 . . . . -3.31(18) ?
C10 C1 C2 S1 . . . . -123.37(14) ?
C18 C1 C2 S1 . . . . 116.78(14) ?
C3 S1 C2 O1 . . . . -178.26(18) ?
C3 S1 C2 C1 . . . . 1.89(13) ?
C1 N1 C3 C4 . . . . 178.09(16) ?
C1 N1 C3 S1 . . . . -2.2(2) ?
C2 S1 C3 N1 . . . . 0.05(16) ?
C2 S1 C3 C4 . . . . 179.81(15) ?
N1 C3 C4 C9 . . . . 3.4(3) ?
S1 C3 C4 C9 . . . . -176.36(14) ?
N1 C3 C4 C5 . . . . -175.80(18) ?
S1 C3 C4 C5 . . . . 4.4(3) ?
C9 C4 C5 C6 . . . . 0.7(3) ?
C3 C4 C5 C6 . . . . 179.93(19) ?
C4 C5 C6 C7 . . . . 0.2(3) ?
C5 C6 C7 C8 . . . . -1.2(3) ?
C6 C7 C8 C9 . . . . 1.3(3) ?
C7 C8 C9 C4 . . . . -0.3(3) ?
C5 C4 C9 C8 . . . . -0.7(3) ?
C3 C4 C9 C8 . . . . -179.88(17) ?
C17 C12 C13 C14 . . . . -0.2(3) ?
C11 C12 C13 C14 . . . . -179.40(17) ?
C12 C13 C14 C15 . . . . 0.9(3) ?
C12 C13 C14 Cl1 . . . . -178.56(15) ?
C13 C14 C15 C16 . . . . -1.1(3) ?
Cl1 C14 C15 C16 . . . . 178.37(16) ?
C14 C15 C16 C17 . . . . 0.5(3) ?
C15 C16 C17 C12 . . . . 0.2(3) ?
C13 C12 C17 C16 . . . . -0.4(3) ?
C11 C12 C17 C16 . . . . 178.87(19) ?
N1 C1 C18 C19 . . . . 52.0(2) ?
C10 C1 C18 C19 . . . . 174.11(16) ?
C2 C1 C18 C19 . . . . -68.0(2) ?
C1 C18 C19 C20 . . . . -93.9(2) ?
C1 C18 C19 C24 . . . . 86.4(2) ?
C24 C19 C20 C21 . . . . -0.1(3) ?
C18 C19 C20 C21 . . . . -179.74(19) ?
C19 C20 C21 C22 . . . . 0.1(3) ?
C20 C21 C22 C23 . . . . 0.2(4) ?
C21 C22 C23 C24 . . . . -0.6(4) ?
C22 C23 C24 C19 . . . . 0.7(3) ?
C20 C19 C24 C23 . . . . -0.3(3) ?
C18 C19 C24 C23 . . . . 179.33(19) ?
